data_4131030
loop_
_publ_author_name
'Liu, Qi'
'Cong, Hengjiang'
'Deng, Hexiang'

_publ_section_title
;
 Deciphering the Spatial Arrangement of Metals and Correlation to
 Reactivity in Multivariate Metal-Organic Frameworks.
;
_journal_issue 42
_journal_name_full 'Journal of the American Chemical Society'
_journal_page_first 13822
_journal_page_last 13825
_journal_paper_doi 10.1021/jacs.6b08724
_journal_volume 138
_journal_year 2016
_chemical_formula_moiety 'C144 H72 Co3 Mg6 N12 O35, 1.56(O)'
_chemical_formula_sum 'C144 H72 Co3 Mg6 N12 O36.54'
_chemical_formula_weight 2877.42
_space_group_crystal_system hexagonal
_space_group_IT_number 191
_space_group_name_Hall '-P 6 2'
_space_group_name_H-M_alt 'P 6/m m m'
_atom_sites_solution_hydrogens geom
_atom_sites_solution_primary direct
_atom_sites_solution_secondary difmap
_audit_creation_method SHELXL-2014/7
_cell_angle_alpha 90
_cell_angle_beta 90
_cell_angle_gamma 120
_cell_formula_units_Z 1
_cell_length_a 32.032(2)
_cell_length_b 32.032(2)
_cell_length_c 16.7024(12)
_cell_measurement_reflns_used 4141
_cell_measurement_temperature 296(2)
_cell_measurement_theta_max 41.57
_cell_measurement_theta_min 2.76
_cell_volume 14841.5(17)
_computing_cell_refinement 'Bruker SAINT'
_computing_data_collection 'Bruker APEX2'
_computing_data_reduction 'Bruker SAINT'
_computing_molecular_graphics 'Bruker SHELXTL'
_computing_publication_material 'Bruker SHELXTL'
_computing_structure_refinement 'SHELXL-2014/7 (Sheldrick, 2014)'
_computing_structure_solution 'SHELXS-97 (Sheldrick 2008)'
_diffrn_ambient_temperature 296(2)
_diffrn_measured_fraction_theta_full 0.958
_diffrn_measured_fraction_theta_max 0.958
_diffrn_measurement_device_type 'Bruker Kappa APEX-Duo CCD'
_diffrn_measurement_method '\w scans'
_diffrn_radiation_monochromator 'Quazar multi-layer optics'
_diffrn_radiation_source 'Bruker I\muS'
_diffrn_radiation_type CuK\a
_diffrn_radiation_wavelength 1.54178
_diffrn_reflns_av_R_equivalents 0.0594
_diffrn_reflns_av_unetI/netI 0.0497
_diffrn_reflns_Laue_measured_fraction_full 0.958
_diffrn_reflns_Laue_measured_fraction_max 0.958
_diffrn_reflns_limit_h_max 21
_diffrn_reflns_limit_h_min -24
_diffrn_reflns_limit_k_max 24
_diffrn_reflns_limit_k_min -20
_diffrn_reflns_limit_l_max 11
_diffrn_reflns_limit_l_min -14
_diffrn_reflns_number 18487
_diffrn_reflns_point_group_measured_fraction_full 0.958
_diffrn_reflns_point_group_measured_fraction_max 0.958
_diffrn_reflns_theta_full 43.483
_diffrn_reflns_theta_max 43.483
_diffrn_reflns_theta_min 2.759
_exptl_absorpt_coefficient_mu 0.876
_exptl_absorpt_correction_T_max 0.7498
_exptl_absorpt_correction_T_min 0.3954
_exptl_absorpt_correction_type multi-scan
_exptl_absorpt_process_details 'SADABS-2014/4 (Bruker,2014)'
_exptl_crystal_colour black
_exptl_crystal_density_diffrn 0.322
_exptl_crystal_density_method 'not measured'
_exptl_crystal_description block
_exptl_crystal_F_000 1465
_exptl_crystal_size_max 0.060
_exptl_crystal_size_mid 0.040
_exptl_crystal_size_min 0.020
_refine_diff_density_max 1.371
_refine_diff_density_min -0.423
_refine_diff_density_rms 0.140
_refine_ls_extinction_coef 0.020(3)
_refine_ls_extinction_expression Fc^*^=kFc[1+0.001xFc^2^\l^3^/sin(2\q)]^-1/4^
_refine_ls_extinction_method 'SHELXL-2014/7 (Sheldrick 2014'
_refine_ls_goodness_of_fit_ref 1.718
_refine_ls_hydrogen_treatment constr
_refine_ls_matrix_type full
_refine_ls_number_parameters 104
_refine_ls_number_reflns 2087
_refine_ls_number_restraints 101
_refine_ls_restrained_S_all 1.732
_refine_ls_R_factor_all 0.2098
_refine_ls_R_factor_gt 0.1764
_refine_ls_shift/su_max 0.000
_refine_ls_shift/su_mean 0.000
_refine_ls_structure_factor_coef Fsqd
_refine_ls_weighting_details 'w=1/[\s^2^(Fo^2^)+(0.2000P)^2^] where P=(Fo^2^+2Fc^2^)/3'
_refine_ls_weighting_scheme calc
_refine_ls_wR_factor_gt 0.4143
_refine_ls_wR_factor_ref 0.4377
_reflns_Friedel_coverage 0.000
_reflns_number_gt 1367
_reflns_number_total 2087
_reflns_threshold_expression 'I > 2\s(I)'
_cod_data_source_file ja6b08724_si_011.cif
_cod_data_source_block I
_cod_original_cell_volume 14841(2)
_cod_database_code 4131030
_shelx_shelxl_version_number 2014/7
_shelx_space_group_comment
;
The symmetry employed for this shelxl refinement is uniquely defined
by the following loop, which should always be used as a source of
symmetry information in preference to the above space-group names.
They are only intended as comments.
;
_shelx_estimated_absorpt_t_min 0.949
_shelx_estimated_absorpt_t_max 0.983

loop_
_space_group_symop_operation_xyz
'x, y, z'
'-y, x-y, z'
'-x+y, -x, z'
'-x, -y, z'
'y, -x+y, z'
'x-y, x, z'
'y, x, -z'
'x-y, -y, -z'
'-x, -x+y, -z'
'-y, -x, -z'
'-x+y, y, -z'
'x, x-y, -z'
'-x, -y, -z'
'y, -x+y, -z'
'x-y, x, -z'
'x, y, -z'
'-y, x-y, -z'
'-x+y, -x, -z'
'-y, -x, z'
'-x+y, y, z'
'x, x-y, z'
'y, x, z'
'x-y, -y, z'
'-x, -x+y, z'

loop_
_atom_site_label
_atom_site_type_symbol
_atom_site_fract_x
_atom_site_fract_y
_atom_site_fract_z
_atom_site_U_iso_or_equiv
_atom_site_adp_type
_atom_site_occupancy
_atom_site_site_symmetry_order
_atom_site_calc_flag
_atom_site_refinement_flags_posn
_atom_site_refinement_flags_adp
_atom_site_refinement_flags_occupancy
O1 O 0.74105(19) 0.25895(19) 1.0000 0.130(5) Uani 1 4 d S T P
Co1 Co 0.5073(14) 0.0000 0.5000 0.088(9) Uani 0.5 4 d S TU P
Mg1 Mg 0.70262(8) 0.29738(8) 1.0000 0.069(2) Uiso 1 4 d S . P
C1 C 0.5198(3) 0.0397(6) 0.6667(7) 0.107(4) Uani 1 2 d S TU P
N1 N 0.5000 0.0000 0.6158(9) 0.103(5) Uani 1 4 d S TU P
C2 C 0.5434(2) 0.0868(5) 0.6448(7) 0.112(4) Uani 1 2 d S TU P
O2 O 0.6592(2) 0.2502(2) 0.9128(4) 0.100(3) Uani 1 1 d . . .
N2 N 0.5359(2) 0.0718(5) 0.5000 0.103(5) Uani 1 4 d S TU P
C3 C 0.5501(2) 0.1002(5) 0.5649(8) 0.106(4) Uani 1 2 d S TU P
O3 O 0.6667 0.3333 1.0000 0.045(4) Uani 1 12 d S T P
C4 C 0.5122(2) 0.0244(4) 0.7478(8) 0.120(5) Uani 1 2 d S TU P
H4 H 0.5221 0.0442 0.7927 0.144 Uiso 1 2 calc R U P
O4 O 0.5637(7) 0.0000 0.5000 0.083(6) Uani 0.5 4 d S TU P
C5 C 0.5752(2) 0.1503(5) 0.5407(7) 0.127(5) Uani 1 2 d S TU P
H5 H 0.5886 0.1771 0.5742 0.152 Uiso 1 2 calc R U P
O5 O 0.6667 0.3333 1.238(3) 0.21(4) Uiso 0.41(7) 6 d S . P
C7 C 0.5348(4) 0.1432(4) 0.7382(7) 0.152(5) Uani 1 1 d D . .
H7 H 0.5037 0.1314 0.7187 0.183 Uiso 1 1 calc R U .
C6 C 0.5628(2) 0.1256(4) 0.7082(7) 0.106(5) Uani 1 2 d DS T P
C8 C 0.5522(3) 0.1779(4) 0.7969(6) 0.145(5) Uani 1 1 d D . .
H8 H 0.5324 0.1888 0.8179 0.174 Uiso 1 1 calc R U .
C9 C 0.5984(2) 0.1968(4) 0.8248(7) 0.093(4) Uani 1 2 d DS T P
C10 C 0.6182(2) 0.2364(5) 0.8889(7) 0.085(5) Uani 1 2 d DS T P

loop_
_atom_site_aniso_label
_atom_site_aniso_U_11
_atom_site_aniso_U_22
_atom_site_aniso_U_33
_atom_site_aniso_U_23
_atom_site_aniso_U_13
_atom_site_aniso_U_12
O1 0.124(9) 0.124(9) 0.179(12) 0.000 0.000 0.089(9)
Co1 0.12(2) 0.069(3) 0.053(3) 0.000 0.000 0.0344(17)
C1 0.161(8) 0.083(9) 0.052(7) -0.001(6) 0.000(3) 0.041(4)
N1 0.147(10) 0.082(10) 0.059(9) 0.000 0.000 0.041(5)
C2 0.165(9) 0.083(8) 0.062(7) -0.001(7) -0.001(4) 0.041(4)
O2 0.109(6) 0.095(5) 0.086(5) -0.033(3) -0.018(4) 0.044(5)
N2 0.154(10) 0.072(10) 0.055(8) 0.000 0.000 0.036(5)
C3 0.141(6) 0.085(6) 0.075(6) -0.004(5) -0.002(3) 0.043(3)
O3 0.055(7) 0.055(7) 0.026(8) 0.000 0.000 0.027(3)
C4 0.163(7) 0.095(7) 0.079(7) -0.002(5) -0.001(3) 0.047(4)
O4 0.100(11) 0.075(12) 0.066(11) 0.000 0.000 0.038(6)
C5 0.165(7) 0.098(7) 0.095(7) 0.003(5) 0.001(3) 0.049(3)
C7 0.161(13) 0.135(10) 0.146(11) -0.064(9) -0.053(9) 0.062(9)
C6 0.153(13) 0.069(11) 0.067(10) -0.015(8) -0.007(4) 0.035(5)
C8 0.145(11) 0.152(10) 0.139(10) -0.080(9) -0.051(9) 0.076(9)
C9 0.114(10) 0.091(11) 0.067(10) -0.005(9) -0.003(4) 0.045(6)
C10 0.122(13) 0.072(11) 0.044(9) -0.019(8) -0.009(4) 0.036(6)

loop_
_atom_type_symbol
_atom_type_description
_atom_type_scat_dispersion_real
_atom_type_scat_dispersion_imag
_atom_type_scat_source
C C 0.0181 0.0091 'International Tables Vol C Tables 4.2.6.8 and 6.1.1.4'
H H 0.0000 0.0000 'International Tables Vol C Tables 4.2.6.8 and 6.1.1.4'
N N 0.0311 0.0180 'International Tables Vol C Tables 4.2.6.8 and 6.1.1.4'
O O 0.0492 0.0322 'International Tables Vol C Tables 4.2.6.8 and 6.1.1.4'
Mg Mg 0.1719 0.1771 'International Tables Vol C Tables 4.2.6.8 and 6.1.1.4'
Co Co -2.3653 3.6143 'International Tables Vol C Tables 4.2.6.8 and 6.1.1.4'

loop_
_geom_angle_atom_site_label_1
_geom_angle_atom_site_label_2
_geom_angle_atom_site_label_3
_geom_angle
_geom_angle_site_symmetry_1
_geom_angle_site_symmetry_3
Co1 Co1 O4 180.000(11) 13_656 .
Co1 Co1 N1 83.1(13) 13_656 .
O4 Co1 N1 96.9(13) . .
Co1 Co1 N1 83.1(13) 13_656 13_656
O4 Co1 N1 96.9(13) . 13_656
N1 Co1 N1 166(3) . 13_656
Co1 Co1 N2 83.3(13) 13_656 .
O4 Co1 N2 96.7(13) . .
N1 Co1 N2 89.2(3) . .
N1 Co1 N2 89.2(3) 13_656 .
Co1 Co1 N2 83.3(13) 13_656 13_656
O4 Co1 N2 96.7(13) . 13_656
N1 Co1 N2 89.2(3) . 13_656
N1 Co1 N2 89.2(3) 13_656 13_656
N2 Co1 N2 167(3) . 13_656
Co1 Co1 O4 0.000(10) 13_656 13_656
O4 Co1 O4 180.0 . 13_656
N1 Co1 O4 83.1(13) . 13_656
N1 Co1 O4 83.1(13) 13_656 13_656
N2 Co1 O4 83.3(13) . 13_656
N2 Co1 O4 83.3(13) 13_656 13_656
O3 Mg1 O2 92.9(2) . 10_667
O3 Mg1 O2 92.9(2) . 19_665
O2 Mg1 O2 90.1(3) 10_667 19_665
O3 Mg1 O2 92.9(2) . 16_557
O2 Mg1 O2 89.6(3) 10_667 16_557
O2 Mg1 O2 174.2(4) 19_665 16_557
O3 Mg1 O2 92.9(2) . .
O2 Mg1 O2 174.2(4) 10_667 .
O2 Mg1 O2 89.6(3) 19_665 .
O2 Mg1 O2 90.1(3) 16_557 .
O3 Mg1 O1 180.0 . .
O2 Mg1 O1 87.1(2) 10_667 .
O2 Mg1 O1 87.1(2) 19_665 .
O2 Mg1 O1 87.1(2) 16_557 .
O2 Mg1 O1 87.1(2) . .
O3 Mg1 Mg1 30.0 . 3_665
O2 Mg1 Mg1 113.4(2) 10_667 3_665
O2 Mg1 Mg1 113.4(2) 19_665 3_665
O2 Mg1 Mg1 72.0(2) 16_557 3_665
O2 Mg1 Mg1 72.0(2) . 3_665
O1 Mg1 Mg1 150.000(2) . 3_665
O3 Mg1 Mg1 30.0 . 2_655
O2 Mg1 Mg1 72.0(2) 10_667 2_655
O2 Mg1 Mg1 72.0(2) 19_665 2_655
O2 Mg1 Mg1 113.4(2) 16_557 2_655
O2 Mg1 Mg1 113.4(2) . 2_655
O1 Mg1 Mg1 150.000(2) . 2_655
Mg1 Mg1 Mg1 60.000(1) 3_665 2_655
C2 C1 N1 126.7(12) . .
C2 C1 C4 123.0(12) . .
N1 C1 C4 110.3(13) . .
C1 N1 C1 104.7(16) 4_655 .
C1 N1 Co1 127.3(8) 4_655 13_656
C1 N1 Co1 127.3(8) . 13_656
C1 N1 Co1 127.3(8) 4_655 .
C1 N1 Co1 127.3(8) . .
Co1 N1 Co1 14(3) 13_656 .
C1 C2 C3 121.1(12) . .
C1 C2 C6 119.9(9) . .
C3 C2 C6 119.0(10) . .
C10 O2 Mg1 134.8(8) . .
C3 N2 C3 108.0(16) . 16_556
C3 N2 Co1 125.7(8) . 13_656
C3 N2 Co1 125.7(8) 16_556 13_656
C3 N2 Co1 125.7(8) . .
C3 N2 Co1 125.7(8) 16_556 .
Co1 N2 Co1 13(3) 13_656 .
N2 C3 C2 128.5(13) . .
N2 C3 C5 109.8(12) . .
C2 C3 C5 121.7(11) . .
Mg1 O3 Mg1 120.000(1) 3_665 2_655
Mg1 O3 Mg1 120.000(1) 3_665 .
Mg1 O3 Mg1 120.000(1) 2_655 .
C4 C4 C1 107.4(8) 4_655 .
C4 C4 H4 126.3 4_655 .
C1 C4 H4 126.3 . .
Co1 O4 Co1 0.000(2) . 13_656
C5 C5 C3 106.2(7) 16_556 .
C5 C5 H5 126.9 16_556 .
C3 C5 H5 126.9 . .
C6 C7 C8 120.7(9) . .
C6 C7 H7 119.7 . .
C8 C7 H7 119.7 . .
C7 C6 C7 118.6(11) . 20_655
C7 C6 C2 120.7(6) . .
C7 C6 C2 120.7(6) 20_655 .
C9 C8 C7 120.6(8) . .
C9 C8 H8 119.7 . .
C7 C8 H8 119.7 . .
C8 C9 C8 118.6(10) . 20_655
C8 C9 C10 120.7(5) . .
C8 C9 C10 120.7(5) 20_655 .
O2 C10 O2 126.3(12) . 20_655
O2 C10 C9 116.8(6) . .
O2 C10 C9 116.8(6) 20_655 .

loop_
_geom_bond_atom_site_label_1
_geom_bond_atom_site_label_2
_geom_bond_distance
_geom_bond_site_symmetry_2
O1 Mg1 2.132(12) .
Co1 Co1 0.47(9) 13_656
Co1 O4 1.80(6) .
Co1 N1 1.949(15) .
Co1 N1 1.949(15) 13_656
Co1 N2 2.006(14) .
Co1 N2 2.006(14) 13_656
Co1 O4 2.27(4) 13_656
Mg1 O3 1.995(5) .
Mg1 O2 2.058(7) 10_667
Mg1 O2 2.058(7) 19_665
Mg1 O2 2.058(7) 16_557
Mg1 O2 2.058(7) .
Mg1 Mg1 3.455(8) 3_665
Mg1 Mg1 3.455(8) 2_655
C1 C2 1.358(15) .
C1 N1 1.390(14) .
C1 C4 1.420(17) .
N1 C1 1.390(14) 4_655
N1 Co1 1.949(15) 13_656
C2 C3 1.385(15) .
C2 C6 1.509(17) .
O2 C10 1.225(6) .
N2 C3 1.340(13) .
N2 C3 1.340(13) 16_556
N2 Co1 2.006(14) 13_656
C3 C5 1.448(15) .
O3 Mg1 1.995(5) 3_665
O3 Mg1 1.995(5) 2_655
C4 C4 1.35(2) 4_655
C4 H4 0.9300 .
O4 Co1 2.27(4) 13_656
C5 C5 1.36(2) 16_556
C5 H5 0.9300 .
C7 C6 1.369(7) .
C7 C8 1.376(8) .
C7 H7 0.9300 .
C6 C7 1.369(7) 20_655
C8 C9 1.370(7) .
C8 H8 0.9300 .
C9 C8 1.370(7) 20_655
C9 C10 1.534(14) .
C10 O2 1.225(6) 20_655
